data_7227785
loop_
_publ_author_name
'Patyk-Ka\'zmierczak, Ewa'
'Warren, Mark R.'
'Allan, David R.'
'Katrusiak, Andrzej'

_publ_section_title
;
 Pressure inverse solubility and polymorphism of an edible
 \g-cyclodextrin-based metal-organic framework.
;
_journal_issue 13
_journal_name_full 'Physical chemistry chemical physics : PCCP'
_journal_page_first 9086
_journal_page_last 9091
_journal_paper_doi 10.1039/c7cp00593h
_journal_volume 19
_journal_year 2017
_chemical_absolute_configuration rm
_chemical_formula_moiety 'C48 H80 O40, 2(KOH)'
_chemical_formula_sum 'C48 H82 K2 O42'
_chemical_formula_weight 1409.34
_chemical_name_common '\g-cyclodextrin-metal-organic framework'
_chemical_name_systematic 'catena-((\m8-\g-Cyclodextrin)-di-potassium dihydroxide)'
_space_group_crystal_system trigonal
_space_group_IT_number 155
_space_group_name_Hall 'R 3 2"'
_space_group_name_H-M_alt 'R 3 2'
_symmetry_space_group_name_Hall 'R 3 2"'
_symmetry_space_group_name_H-M 'R 3 2 :H'
_atom_sites_solution_hydrogens geom
_atom_sites_solution_primary direct
_audit_creation_date 2017-01-19
_audit_creation_method
;
Olex2 1.2
(compiled 2017.01.04 svn.r3372 for OlexSys, GUI svn.r5289)
;
_cell_angle_alpha 90.0
_cell_angle_beta 90.0
_cell_angle_gamma 120.0
_cell_formula_units_Z 18
_cell_length_a 43.6764(14)
_cell_length_b 43.6764(14)
_cell_length_c 28.1864(9)
_cell_measurement_reflns_used 21640
_cell_measurement_temperature 295
_cell_measurement_theta_max 15.4630
_cell_measurement_theta_min 2.2120
_cell_volume 46565(3)
_computing_cell_refinement 'CrysAlisPro 1.171.38.41 (Rigaku OD, 2015)'
_computing_data_collection 'CrysAlisPro 1.171.38.41 (Rigaku OD, 2015)'
_computing_data_reduction 'CrysAlisPro 1.171.38.41 (Rigaku OD, 2015)'
_computing_molecular_graphics 'Olex2 (Dolomanov et al., 2009)'
_computing_publication_material 'Olex2 (Dolomanov et al., 2009)'
_computing_structure_refinement 'ShelXL (Sheldrick, 2015)'
_computing_structure_solution 'ShelXS (Sheldrick, 2008)'
_diffrn_ambient_environment 'methanol:water mother liquor'
_diffrn_ambient_temperature 295.0
_diffrn_detector 'CCD plate'
_diffrn_measured_fraction_theta_full 0.980
_diffrn_measured_fraction_theta_max 0.980
_diffrn_measurement_details
;
List of Runs (angles in degrees, time in seconds):

  # Type    Start    End  Width  t~exp~   \w     \q     \k     \f   Frames
--------------------------------------------------------------------------
  1  \w    -90.00  38.00   0.40    0.40    --   30.00  65.00 -80.00  320
  2  \f    -80.00  40.00   0.40    0.40  38.00  30.00  65.00    --   300
  3  \w    -90.00  38.00   0.40    0.40    --   30.00  65.00  40.00  320
  4  \f     40.00 160.00   0.40    0.40  38.00  30.00  65.00    --   300
  5  \w    -90.00  38.00   0.40    0.40    --   30.00  65.00 160.00  320
  6  \w    -90.00  38.00   0.40    0.40    --   30.00  30.00-160.00  320
  7  \f    -90.00 174.00   0.40    0.40  38.00  30.00   0.00    --   660
;
_diffrn_measurement_device 'abstract diffractometer'
_diffrn_measurement_device_type 'Newport IS4CCD (4 circle), Pilatus 300K'
_diffrn_measurement_method '\w and \f scans'
_diffrn_orient_matrix_type 'CrysAlisPro convention (1999,Acta A55,543-557)'
_diffrn_orient_matrix_UB_11 0.0111512000
_diffrn_orient_matrix_UB_12 0.0024165000
_diffrn_orient_matrix_UB_13 -0.0186823000
_diffrn_orient_matrix_UB_21 0.0117344000
_diffrn_orient_matrix_UB_22 0.0167165000
_diffrn_orient_matrix_UB_23 0.0082136000
_diffrn_orient_matrix_UB_31 0.0083647000
_diffrn_orient_matrix_UB_32 -0.0068265000
_diffrn_orient_matrix_UB_33 0.0134041000
_diffrn_radiation_monochromator synchrotron
_diffrn_radiation_probe x-ray
_diffrn_radiation_type synchrotron
_diffrn_radiation_wavelength 0.6889
_diffrn_reflns_av_R_equivalents 0.0850
_diffrn_reflns_av_unetI/netI 0.0430
_diffrn_reflns_Laue_measured_fraction_full 0.980
_diffrn_reflns_Laue_measured_fraction_max 0.980
_diffrn_reflns_limit_h_max 33
_diffrn_reflns_limit_h_min -33
_diffrn_reflns_limit_k_max 33
_diffrn_reflns_limit_k_min -33
_diffrn_reflns_limit_l_max 21
_diffrn_reflns_limit_l_min -21
_diffrn_reflns_number 40108
_diffrn_reflns_point_group_measured_fraction_full 0.978
_diffrn_reflns_point_group_measured_fraction_max 0.978
_diffrn_reflns_theta_full 15.372
_diffrn_reflns_theta_max 15.372
_diffrn_reflns_theta_min 1.967
_diffrn_source synchrotron
_exptl_absorpt_coefficient_mu 0.146
_exptl_absorpt_correction_T_max 1.00000
_exptl_absorpt_correction_T_min 0.24881
_exptl_absorpt_correction_type multi-scan
_exptl_absorpt_process_details
;
CrysAlisPro 1.171.38.41 (Rigaku Oxford Diffraction, 2015)
Empirical absorption correction using spherical harmonics,
 implemented in SCALE3 ABSPACK scaling algorithm.
;
_exptl_crystal_colour 'clear colourless'
_exptl_crystal_colour_lustre clear
_exptl_crystal_colour_primary colourless
_exptl_crystal_density_diffrn 0.904
_exptl_crystal_description cube
_exptl_crystal_F_000 13392
_exptl_crystal_preparation 'Crystallised from water solution by methanol vapour diffusion'
_exptl_crystal_size_max 0.5
_exptl_crystal_size_mid 0.4
_exptl_crystal_size_min 0.4
_refine_diff_density_max 0.549
_refine_diff_density_min -0.395
_refine_diff_density_rms 0.074
_refine_ls_abs_structure_details
;
 Flack x determined using 1915 quotients [(I+)-(I-)]/[(I+)+(I-)]
 (Parsons, Flack and Wagner, Acta Cryst. B69 (2013) 249-259).
;
_refine_ls_abs_structure_Flack 0.19(10)
_refine_ls_extinction_method none
_refine_ls_goodness_of_fit_ref 1.946
_refine_ls_hydrogen_treatment constr
_refine_ls_matrix_type full
_refine_ls_number_parameters 810
_refine_ls_number_reflns 4856
_refine_ls_number_restraints 1229
_refine_ls_restrained_S_all 3.052
_refine_ls_R_factor_all 0.1379
_refine_ls_R_factor_gt 0.1354
_refine_ls_shift/su_max 0.000
_refine_ls_shift/su_mean 0.000
_refine_ls_structure_factor_coef Fsqd
_refine_ls_weighting_details 'w=1/[\s^2^(Fo^2^)+(0.2000P)^2^] where P=(Fo^2^+2Fc^2^)/3'
_refine_ls_weighting_scheme calc
_refine_ls_wR_factor_gt 0.3715
_refine_ls_wR_factor_ref 0.3798
_reflns_Friedel_coverage 0.871
_reflns_Friedel_fraction_full 0.976
_reflns_Friedel_fraction_max 0.976
_reflns_number_gt 4688
_reflns_number_total 4856
_reflns_threshold_expression 'I > 2\s(I)'
_cod_data_source_file c7cp00593h2.cif
_cod_data_source_block CDMOF_b_295K
_cod_depositor_comments 'Adding full bibliography for 7227776--7227790.cif.'
_cod_database_code 7227785
_shelx_shelxl_version_number 2014/7
_chemical_oxdiff_formula 'C48 H82 K2 O40'
_shelx_space_group_comment
;
The symmetry employed for this shelxl refinement is uniquely defined
by the following loop, which should always be used as a source of
symmetry information in preference to the above space-group names.
They are only intended as comments.
;
_olex2_refinement_description
;
1. Fixed Uiso
 At 1.2 times of:
  All C(H) groups, All C(H,H) groups
 At 1.5 times of:
  All O(H) groups
2. Restrained distances
 C41-C42
 1.5 with sigma of 0.02
 C65-C66
 1.5 with sigma of 0.02
 C54-C55
 1.5 with sigma of 0.02
 C2-C1
 1.5 with sigma of 0.02
 C23-C24
 1.5 with sigma of 0.02
 O14-C14
 1.45 with sigma of 0.02
 C2-O5
 2.5 with sigma of 0.02
 O5-C1
 1.45 with sigma of 0.02
 C21-C22
 1.5 with sigma of 0.02
 C23-C22
 1.5 with sigma of 0.02
 C15-C16
 1.5 with sigma of 0.02
 C26-C25
 1.5 with sigma of 0.02
 C31-O44
 1.45 with sigma of 0.02
 C44-C45
 1.5 with sigma of 0.02
 C55-C56
 1.5 with sigma of 0.02
 O56-C56
 1.45 with sigma of 0.005
 O63-C63
 1.45 with sigma of 0.005
 C62-C63
 1.5 with sigma of 0.02
 C62-C61
 1.5 with sigma of 0.02
 C74-C75
 1.5 with sigma of 0.02
 C72-C73
 1.5 with sigma of 0.02
 C74-C73
 1.5 with sigma of 0.005
 C13-C14
 1.5 with sigma of 0.02
 C13-C12
 1.5 with sigma of 0.02
 C75-C76
 1.5 with sigma of 0.02
 O76-C76
 1.45 with sigma of 0.005
 C12-K001
 3.7 with sigma of 0.02
 C72-O72
 1.45 with sigma of 0.02
 C73-O73
 1.45 with sigma of 0.02
 C42-C43
 1.5 with sigma of 0.02
 C44-C43
 1.5 with sigma of 0.02
 C26-O26
 1.45 with sigma of 0.005
 C11-C12
 1.5 with sigma of 0.02
 O15-C11
 1.45 with sigma of 0.02
 C12-O12
 1.45 with sigma of 0.02
 O34-C21
 1.45 with sigma of 0.02
 C15-O15
 1.45 with sigma of 0.02
 O24-C11
 1.45 with sigma of 0.02
 C1-O14
 1.45 with sigma of 0.02
 C41-C54
 2.5 with sigma of 0.02
 C71-C72
 1.5 with sigma of 0.02
 C71-O4
 1.45 with sigma of 0.02
 C65-C64
 1.5 with sigma of 0.02
 C65-O65
 1.45 with sigma of 0.02
 C6-C5
 1.5 with sigma of 0.005
 O65-C61
 1.45 with sigma of 0.02
 C63-C64
 1.5 with sigma of 0.01
 C64-C63
 1.5 with sigma of 0.02
 C24-C25
 1.5 with sigma of 0.02
 C14-C15
 1.5 with sigma of 0.02
 C4-C1
 3.5 with sigma of 0.02
 C4-C5
 1.5 with sigma of 0.005
 O44-C44
 1.45 with sigma of 0.02
 C53-C52
 1.5 with sigma of 0.02
 O24-C24
 1.45 with sigma of 0.02
 O74-C61
 1.45 with sigma of 0.02
 O14-C1
 1.45 with sigma of 0.02
 O2-C2
 1.45 with sigma of 0.02
 C6-O6
 1.45 with sigma of 0.02
 O16-C16
 1.45 with sigma of 0.01
 O43-C43
 1.45 with sigma of 0.02
 C43-O43
 1.45 with sigma of 0.01
 O22-C22
 1.45 with sigma of 0.02
 O25-C25
 1.45 with sigma of 0.02
 C21-O25
 1.45 with sigma of 0.02
 O66-C66
 1.45 with sigma of 0.02
 C45-C46
 1.5 with sigma of 0.02
 C46-O46
 1.45 with sigma of 0.02
 C31-O35
 1.45 with sigma of 0.005
 O42-C42
 1.45 with sigma of 0.02
 C36-O36
 1.45 with sigma of 0.02
 O62-C62
 1.45 with sigma of 0.02
 C4-O4
 1.45 with sigma of 0.02
 C2-C3
 1.5 with sigma of 0.02
 C4-C3
 1.5 with sigma of 0.005
 C5-C3
 2.5 with sigma of 0.02
 O3-C3
 1.45 with sigma of 0.02
 C35-O35
 1.45 with sigma of 0.01
 O23-C23
 1.45 with sigma of 0.02
 C35-C36
 1.5 with sigma of 0.02
 C53-C54
 1.5 with sigma of 0.02
 C71-O75
 1.45 with sigma of 0.02
 O75-C75
 1.45 with sigma of 0.01
 O15-C15
 1.45 with sigma of 0.01
 C51-O55
 1.45 with sigma of 0.02
 C64-O64
 1.45 with sigma of 0.02
 C74-O74
 1.5 with sigma of 0.02
 C64-C65
 1.5 with sigma of 0.02
 O64-C64
 1.45 with sigma of 0.02
 C51-C52
 1.5 with sigma of 0.02
 C31-C32
 1.5 with sigma of 0.02
 C34-O34
 1.45 with sigma of 0.02
 O34-C34
 1.45 with sigma of 0.02
 C35-C34
 1.5 with sigma of 0.01
 C33-O35
 3 with sigma of 0.02
 C33-C34
 1.5 with sigma of 0.02
 O33-C33
 1.45 with sigma of 0.01
 O33-O32
 2.4 with sigma of 0.02
 C33-C32
 1.5 with sigma of 0.01
 C11-C13
 2.5 with sigma of 0.04
 C12-O15
 2.5 with sigma of 0.04
 O24-O15
 2.5 with sigma of 0.04
 O24-C12
 2.5 with sigma of 0.04
 C56-O55
 2.5 with sigma of 0.04
 C56-C54
 2.5 with sigma of 0.04
 C73-C71
 2.5 with sigma of 0.04
 C61-O62
 2.5 with sigma of 0.04
 O62-C63
 2.5 with sigma of 0.04
 C24-C11
 2.5 with sigma of 0.04
 C5-C1
 2.5 with sigma of 0.04
 O5-C6
 2.5 with sigma of 0.04
 C6-C4
 2.5 with sigma of 0.04
 C16-O15
 2.5 with sigma of 0.04
 C16-C14
 2.5 with sigma of 0.04
 C44-O45
 2.5 with sigma of 0.04
 C44-C42
 2.5 with sigma of 0.04
 C45-C41
 2.5 with sigma of 0.04
 C45-C43
 2.5 with sigma of 0.04
 C66-C64
 2.5 with sigma of 0.04
 C66-O65
 2.5 with sigma of 0.04
 C65-C63
 2.5 with sigma of 0.04
 C65-C61
 2.5 with sigma of 0.04
 C75-O76
 2.5 with sigma of 0.04
 C76-O75
 2.5 with sigma of 0.04
 C76-C74
 2.5 with sigma of 0.04
 C72-O4
 2.5 with sigma of 0.04
 O4-O75
 2.5 with sigma of 0.04
 O72-C71
 2.5 with sigma of 0.04
 O72-C73
 2.5 with sigma of 0.04
 C72-O75
 2.5 with sigma of 0.04
 C72-C74
 2.5 with sigma of 0.04
 C11-C24
 2.6 with sigma of 0.04
 C71-C4
 2.5 with sigma of 0.01
 O44-C45
 2.5 with sigma of 0.04
 O44-C43
 2.5 with sigma of 0.04
 O32-C31
 2.5 with sigma of 0.04
 C64-C51
 2.3 with sigma of 0.04
 C51-C64
 2.4 with sigma of 0.04
 C1-C14
 2.6 with sigma of 0.04
 C74-C61
 2.6 with sigma of 0.04
 C5-O6
 2.5 with sigma of 0.04
 O16-C15
 2.5 with sigma of 0.04
 C14-C1
 2.6 with sigma of 0.02
 C21-C23
 2.5 with sigma of 0.04
 O43-C44
 2.5 with sigma of 0.04
 O43-C42
 2.5 with sigma of 0.04
 O22-C23
 2.5 with sigma of 0.04
 O25-C22
 2.5 with sigma of 0.04
 C2-O3
 2.5 with sigma of 0.04
 C25-C21
 2.5 with sigma of 0.04
 C25-C23
 2.5 with sigma of 0.04
 C46-O45
 2.5 with sigma of 0.04
 C46-C44
 2.5 with sigma of 0.04
 O46-C45
 2.5 with sigma of 0.04
 O44-O35
 2.5 with sigma of 0.04
 O22-C21
 2.5 with sigma of 0.04
 C23-C21
 2.5 with sigma of 0.04
 C4-C2
 2.5 with sigma of 0.04
 C4-C71
 2.6 with sigma of 0.02
 O3-C4
 2.5 with sigma of 0.04
 C5-C3
 2.5 with sigma of 0.04
 C3-C1
 2.4 with sigma of 0.04
 O34-C35
 2.5 with sigma of 0.04
 C31-C35
 2.5 with sigma of 0.04
 O36-C35
 2.4 with sigma of 0.01
 C35-C31
 2.4 with sigma of 0.01
 C35-O34
 2.4 with sigma of 0.01
 O23-C22
 2.5 with sigma of 0.04
 O23-C24
 2.5 with sigma of 0.04
 C36-O35
 2.5 with sigma of 0.04
 C75-C71
 2.5 with sigma of 0.04
 C15-C11
 2.5 with sigma of 0.04
 O15-C12
 2.5 with sigma of 0.04
 O15-C14
 2.5 with sigma of 0.04
 C71-C75
 2.5 with sigma of 0.04
 O75-C72
 2.5 with sigma of 0.04
 O75-C74
 2.5 with sigma of 0.04
 C51-C53
 2.5 with sigma of 0.04
 C52-O55
 2.5 with sigma of 0.04
 C51-C55
 2.5 with sigma of 0.04
 C64-C62
 2.5 with sigma of 0.04
 O44-C32
 2.5 with sigma of 0.04
 C32-O35
 2.5 with sigma of 0.04
 C21-C34
 2.5 with sigma of 0.04
 C32-C34
 2.5 with sigma of 0.04
 C34-C32
 2.5 with sigma of 0.04
 C34-O35
 2.5 with sigma of 0.04
 C34-C21
 2.4 with sigma of 0.04
 C36-C34
 2.5 with sigma of 0.04
 C32-O33
 2.5 with sigma of 0.04
 C34-O33
 2.5 with sigma of 0.04
 O33-C32
 2.6 with sigma of 0.01
 O33-C34
 2.6 with sigma of 0.01
 O34-C33
 2.5 with sigma of 0.04
 C33-C31
 2.5 with sigma of 0.04
 C33-O34
 2.5 with sigma of 0.04
 C31-C33
 2.5 with sigma of 0.04
 C33-O32
 2.5 with sigma of 0.04
 C33-C35
 2.5 with sigma of 0.04
 C35-C33
 2.4 with sigma of 0.02
3. Rigid bond restraints
 C44
 with sigma for 1-2 distances of 0.01 and sigma for 1-3 distances of 0.01
 OA, OB
 with sigma for 1-2 distances of 0.01 and sigma for 1-3 distances of 0.01
4. Uiso/Uaniso restraints and constraints
O4: within 2A with sigma of 0.02 and sigma for terminal atoms of 0.005
C44: within 2A with sigma of 0.01 and sigma for terminal atoms of 0.005
O52: within 2A with sigma of 0.02 and sigma for terminal atoms of 0.04
O5 \\sim O6 \\sim O12 \\sim O13 \\sim O14 \\sim O15 \\sim O16 \\sim O22 \\sim
O23 \\sim O24 \\sim O25 \\sim O26 \\sim O32: within 2A with sigma of 0.02 and
sigma for terminal atoms of 0.04
O2 \\sim O3: within 2A with sigma of 0.02 and sigma for terminal atoms of 0.04
C45 \\sim C46 \\sim C51 \\sim C52 \\sim C53 \\sim C54 \\sim C55 \\sim C56 \\sim
C61 \\sim C62 \\sim C63 \\sim C64 \\sim C65 \\sim C66 \\sim C71 \\sim C72 \\sim
C73 \\sim C74 \\sim C75 \\sim C76: within 2A with sigma of 0.02 and sigma for
terminal atoms of 0.04
OA \\sim OB: within 2A with sigma of 0.04 and sigma for terminal atoms of 0.08
O46: within 2A with sigma of 0.04 and sigma for terminal atoms of 0.08
O34 \\sim O35: within 2A with sigma of 0.02 and sigma for terminal atoms of 0.04
O53 \\sim O54 \\sim O55 \\sim O56 \\sim O62 \\sim O63 \\sim O64 \\sim O65 \\sim
O66 \\sim O72 \\sim O73 \\sim O74 \\sim O75 \\sim O76: within 2A with sigma of
0.02 and sigma for terminal atoms of 0.04
C1 \\sim C2 \\sim C3 \\sim C4 \\sim C5 \\sim C6 \\sim C11 \\sim C12 \\sim C13
\\sim C14 \\sim C15 \\sim C16 \\sim C21 \\sim C22 \\sim C23 \\sim C24 \\sim C25
\\sim C26 \\sim C31 \\sim C32 \\sim C33 \\sim C34 \\sim C35 \\sim C36 \\sim C41
\\sim C42 \\sim C43: within 2A with sigma of 0.02 and sigma for terminal atoms
of 0.04
Uanis(C44) \\sim Ueq: with sigma of 0.001 and sigma for terminal atoms of
0.00001
Uanis(C45) \\sim Ueq: with sigma of 0.001 and sigma for terminal atoms of 0.0001
: with sigma of 0.1 and sigma for terminal atoms of 0.2
Uanis(O46) \\sim Ueq: with sigma of 0.1 and sigma for terminal atoms of 0.2
Uanis(O36) \\sim Ueq: with sigma of 0.1 and sigma for terminal atoms of 0.2
Uanis(O33) \\sim Ueq: with sigma of 0.05 and sigma for terminal atoms of 0.01
5. Rigid body (RIGU) restrains
 All non-hydrogen atoms
 with sigma for 1-2 distances of 0.001 and sigma for 1-3 distances of 0.001
6. Others
 Uiso(OA)=Uiso(OB)=FVAR(1)
 Fixed U11: C44(0.204927)
 Fixed U13: C44(0.104258)
 Fixed U22: C44(0.2037)
 Fixed X: C3(0.72001) C35(0.90214)
 Fixed Y: C3(0.65503) C35(0.54048)
 Fixed Z: C3(0.48914) C35(0.53339)
7.a Ternary CH refined with riding coordinates:
 C1(H1), C2(H2), C3(H3), C4(H4), C5(H5), C11(H11), C12(H12), C13(H13),
 C14(H14), C15(H15), C21(H21), C22(H22), C23(H23), C24(H24), C25(H25), C31(H31),
  C32(H32), C33(H33), C34(H34), C35(H35), C41(H41), C42(H42), C43(H43),
 C44(H44), C45(H45), C51(H51), C52(H52), C53(H53), C54(H54), C55(H55), C61(H61),
  C62(H62), C63(H63), C64(H64), C65(H65), C71(H71), C72(H72), C73(H73),
 C74(H74), C75(H75)
7.b Secondary CH2 refined with riding coordinates:
 C6(H6A,H6B), C16(H16A,H16B), C26(H26A,H26B), C36(H36A,H36B), C46(H46A,H46B),
 C56(H56A,H56B), C66(H66A,H66B), C76(H76A,H76B)
7.c Tetrahedral OH refined with riding coordinates:
 O2(H2A), O3(H3A), O6(H6), O12(H12A), O13(H13A), O16(H16), O22(H22A),
 O23(H23A), O26(H26), O32(H32A), O33(H33A), O36(H36), O42(H42A), O43(H43A),
 O46(H46), O52(H52A), O53(H53A), O56(H56), O62(H62A), O63(H63A), O66(H66),
 O72(H72A), O73(H73A), O76(H76)
;
_olex2_exptl_crystal_mounting_method 'Coated in a mother liquor and mounted in a quartx capillary '
_olex2_submission_special_instructions 'No special instructions were received'
_oxdiff_exptl_absorpt_empirical_details
;
Empirical correction (ABSPACK) includes:
- Absorption correction using spherical harmonics
- Frame scaling
- B-factor correction
;
_oxdiff_exptl_absorpt_empirical_full_max 3.333
_oxdiff_exptl_absorpt_empirical_full_min 0.191

loop_
_space_group_symop_operation_xyz
'x, y, z'
'-y, x-y, z'
'-x+y, -x, z'
'x-y, -y, -z'
'-x, -x+y, -z'
'y, x, -z'
'x+2/3, y+1/3, z+1/3'
'-y+2/3, x-y+1/3, z+1/3'
'-x+y+2/3, -x+1/3, z+1/3'
'x-y+2/3, -y+1/3, -z+1/3'
'-x+2/3, -x+y+1/3, -z+1/3'
'y+2/3, x+1/3, -z+1/3'
'x+1/3, y+2/3, z+2/3'
'-y+1/3, x-y+2/3, z+2/3'
'-x+y+1/3, -x+2/3, z+2/3'
'x-y+1/3, -y+2/3, -z+2/3'
'-x+1/3, -x+y+2/3, -z+2/3'
'y+1/3, x+2/3, -z+2/3'

loop_
_atom_site_label
_atom_site_type_symbol
_atom_site_fract_x
_atom_site_fract_y
_atom_site_fract_z
_atom_site_U_iso_or_equiv
_atom_site_adp_type
_atom_site_occupancy
_atom_site_site_symmetry_order
_atom_site_calc_flag
_atom_site_refinement_flags_posn
_atom_site_refinement_flags_adp
_atom_site_refinement_flags_occupancy
C1 C 0.7486(7) 0.6695(7) 0.4011(9) 0.201(5) Uani 1 1 d D U .
H1 H 0.7593 0.6866 0.3752 0.241 Uiso 1 1 calc R . .
C2 C 0.7420(9) 0.6801(7) 0.4520(9) 0.203(5) Uani 1 1 d D U .
H2 H 0.7279 0.6911 0.4442 0.244 Uiso 1 1 calc R . .
C3 C 0.7200 0.6550 0.4891 0.213(6) Uani 1 1 d D U .
H3 H 0.7366 0.6501 0.5063 0.255 Uiso 1 1 calc R . .
C4 C 0.6893(6) 0.6187(4) 0.4783(8) 0.197(6) Uani 1 1 d D U .
H4 H 0.6698 0.6226 0.4702 0.236 Uiso 1 1 calc R . .
C5 C 0.6979(8) 0.6064(8) 0.4328(10) 0.207(5) Uani 1 1 d D U .
H5 H 0.7152 0.5995 0.4417 0.249 Uiso 1 1 calc R . .
C6 C 0.6668(8) 0.5733(8) 0.4138(14) 0.216(6) Uani 1 1 d D U .
H6A H 0.6743 0.5655 0.3861 0.259 Uiso 1 1 calc R . .
H6B H 0.6589 0.5549 0.4376 0.259 Uiso 1 1 calc R . .
C11 C 0.8627(8) 0.6720(8) 0.3744(11) 0.198(5) Uani 1 1 d D U .
H11 H 0.8845 0.6810 0.3558 0.238 Uiso 1 1 calc R . .
C12 C 0.8564(8) 0.7019(6) 0.3837(12) 0.195(5) Uani 1 1 d D U .
H12 H 0.8562 0.7139 0.3544 0.234 Uiso 1 1 calc R . .
C13 C 0.8243(9) 0.6917(8) 0.4138(14) 0.190(6) Uani 1 1 d D U .
H13 H 0.8328 0.6872 0.4437 0.228 Uiso 1 1 calc R . .
C14 C 0.7982(7) 0.6538(8) 0.4002(13) 0.191(6) Uani 1 1 d D U .
H14 H 0.7935 0.6607 0.3691 0.229 Uiso 1 1 calc R . .
C15 C 0.8042(7) 0.6251(7) 0.3790(10) 0.196(5) Uani 1 1 d D U .
H15 H 0.8115 0.6139 0.4030 0.235 Uiso 1 1 calc R . .
C16 C 0.7700(9) 0.5990(8) 0.3552(10) 0.197(7) Uani 1 1 d D U .
H16A H 0.7694 0.5768 0.3494 0.236 Uiso 1 1 calc R . .
H16B H 0.7499 0.5945 0.3748 0.236 Uiso 1 1 calc R . .
C21 C 0.9364(10) 0.6164(8) 0.4540(10) 0.236(5) Uani 1 1 d D U .
H21 H 0.9585 0.6157 0.4527 0.284 Uiso 1 1 calc R . .
C22 C 0.9455(11) 0.6537(10) 0.4642(13) 0.231(6) Uani 1 1 d D U .
H22 H 0.9677 0.6688 0.4474 0.277 Uiso 1 1 calc R . .
C23 C 0.9217(11) 0.6668(9) 0.4513(14) 0.220(7) Uani 1 1 d D U .
H23 H 0.9056 0.6560 0.4782 0.264 Uiso 1 1 calc R . .
C24 C 0.8957(9) 0.6459(9) 0.4147(14) 0.215(6) Uani 1 1 d D U .
H24 H 0.9080 0.6579 0.3855 0.257 Uiso 1 1 calc R . .
C25 C 0.8883(11) 0.6096(10) 0.4065(14) 0.228(5) Uani 1 1 d D U .
H25 H 0.8695 0.5936 0.4281 0.273 Uiso 1 1 calc R . .
C26 C 0.8756(11) 0.5995(13) 0.3555(12) 0.229(7) Uani 1 1 d D U .
H26A H 0.8561 0.5754 0.3564 0.275 Uiso 1 1 calc R . .
H26B H 0.8656 0.6141 0.3463 0.275 Uiso 1 1 calc R . .
C31 C 0.9282(7) 0.5424(8) 0.6087(6) 0.230(5) Uani 1 1 d D U .
H31 H 0.9356 0.5295 0.6298 0.276 Uiso 1 1 calc R . .
C32 C 0.9555(9) 0.5781(7) 0.6061(10) 0.237(6) Uani 1 1 d D U .
H32 H 0.9774 0.5779 0.5991 0.284 Uiso 1 1 calc R . .
C33 C 0.9511(9) 0.6001(5) 0.5668(10) 0.262(8) Uani 1 1 d D U .
H33 H 0.9345 0.6059 0.5822 0.314 Uiso 1 1 calc R . .
C34 C 0.9294(8) 0.5787(4) 0.5260(11) 0.264(8) Uani 1 1 d D U .
H34 H 0.9469 0.5772 0.5060 0.316 Uiso 1 1 calc R . .
C35 C 0.9021 0.5405 0.5334 0.266(7) Uani 1 1 d D U .
H35 H 0.8860 0.5423 0.5559 0.319 Uiso 1 1 calc R . .
C36 C 0.8778(10) 0.5180(12) 0.4969(12) 0.268(9) Uani 1 1 d D U .
H36A H 0.8602 0.4963 0.5120 0.321 Uiso 1 1 calc R . .
H36B H 0.8655 0.5297 0.4847 0.321 Uiso 1 1 calc R . .
C41 C 0.8336(7) 0.4904(8) 0.7570(11) 0.163(4) Uani 1 1 d D U .
H41 H 0.8285 0.4779 0.7874 0.195 Uiso 1 1 calc R . .
C42 C 0.8643(8) 0.5272(7) 0.7563(9) 0.162(4) Uani 1 1 d D U .
H42 H 0.8828 0.5235 0.7699 0.195 Uiso 1 1 calc R . .
C43 C 0.8829(7) 0.5485(7) 0.7125(9) 0.174(5) Uani 1 1 d D U .
H43 H 0.8688 0.5580 0.6989 0.209 Uiso 1 1 calc R . .
C44 C 0.8866(10) 0.5255(7) 0.6758(10) 0.2053(7) Uani 1 1 d D U .
H44 H 0.9061 0.5222 0.6864 0.246 Uiso 1 1 calc R . .
C45 C 0.8541(9) 0.4894(8) 0.6750(12) 0.191(3) Uani 1 1 d D U .
H45 H 0.8353 0.4946 0.6677 0.229 Uiso 1 1 calc R . .
C46 C 0.8514(11) 0.4653(10) 0.6343(11) 0.201(6) Uani 1 1 d D U .
H46A H 0.8279 0.4448 0.6325 0.241 Uiso 1 1 calc R . .
H46B H 0.8570 0.4777 0.6042 0.241 Uiso 1 1 calc R . .
C51 C 0.7066(6) 0.4687(7) 0.7753(10) 0.140(4) Uani 1 1 d D U .
H51 H 0.6830 0.4566 0.7896 0.168 Uiso 1 1 calc R . .
C52 C 0.7324(6) 0.4842(7) 0.8167(9) 0.138(4) Uani 1 1 d D U .
H52 H 0.7319 0.4664 0.8385 0.166 Uiso 1 1 calc R . .
C53 C 0.7666(6) 0.5044(7) 0.7894(10) 0.143(5) Uani 1 1 d D U .
H53 H 0.7640 0.5222 0.7715 0.172 Uiso 1 1 calc R . .
C54 C 0.7722(6) 0.4818(8) 0.7508(10) 0.149(5) Uani 1 1 d D U .
H54 H 0.7730 0.4644 0.7720 0.178 Uiso 1 1 calc R . .
C55 C 0.7419(7) 0.4565(7) 0.7201(11) 0.149(4) Uani 1 1 d D U .
H55 H 0.7379 0.4701 0.6957 0.179 Uiso 1 1 calc R . .
C56 C 0.7433(8) 0.4264(7) 0.6963(8) 0.155(5) Uani 1 1 d D U .
H56A H 0.7216 0.4110 0.6793 0.185 Uiso 1 1 calc R . .
H56B H 0.7633 0.4347 0.6750 0.185 Uiso 1 1 calc R . .
C61 C 0.6331(7) 0.5178(6) 0.6924(9) 0.150(4) Uani 1 1 d D U .
H61 H 0.6109 0.5182 0.6911 0.180 Uiso 1 1 calc R . .
C62 C 0.6505(7) 0.5378(8) 0.7363(11) 0.156(5) Uani 1 1 d D U .
H62 H 0.6342 0.5212 0.7599 0.188 Uiso 1 1 calc R . .
C63 C 0.6798(7) 0.5304(6) 0.7411(9) 0.155(5) Uani 1 1 d D U .
H63 H 0.6964 0.5440 0.7157 0.186 Uiso 1 1 calc R . .
C64 C 0.6746(6) 0.4940(6) 0.7368(10) 0.143(5) Uani 1 1 d D U .
H64 H 0.6626 0.4830 0.7666 0.172 Uiso 1 1 calc R . .
C65 C 0.6482(6) 0.4717(6) 0.7011(10) 0.134(5) Uani 1 1 d D U .
H65 H 0.6636 0.4815 0.6734 0.161 Uiso 1 1 calc R . .
C66 C 0.6387(6) 0.4350(6) 0.6932(10) 0.132(5) Uani 1 1 d D U .
H66A H 0.6593 0.4323 0.6977 0.158 Uiso 1 1 calc R . .
H66B H 0.6301 0.4279 0.6611 0.158 Uiso 1 1 calc R . .
C71 C 0.6389(6) 0.5839(6) 0.5349(9) 0.176(4) Uani 1 1 d D U .
H71 H 0.6288 0.5925 0.5109 0.211 Uiso 1 1 calc R . .
C72 C 0.6438(9) 0.6041(6) 0.5794(9) 0.172(5) Uani 1 1 d D U .
H72 H 0.6200 0.6008 0.5835 0.207 Uiso 1 1 calc R . .
C73 C 0.6476(8) 0.5882(6) 0.6243(9) 0.167(5) Uani 1 1 d D U .
H73 H 0.6730 0.5970 0.6265 0.200 Uiso 1 1 calc R . .
C74 C 0.6315(8) 0.5490(6) 0.6199(9) 0.163(5) Uani 1 1 d D U .
H74 H 0.6068 0.5373 0.6301 0.196 Uiso 1 1 calc R . .
C75 C 0.6342(9) 0.5340(7) 0.5727(9) 0.170(5) Uani 1 1 d D U .
H75 H 0.6593 0.5477 0.5645 0.204 Uiso 1 1 calc R . .
C76 C 0.6265(8) 0.4975(7) 0.5750(12) 0.171(7) Uani 1 1 d D U .
H76A H 0.6477 0.4973 0.5655 0.205 Uiso 1 1 calc R . .
H76B H 0.6221 0.4902 0.6079 0.205 Uiso 1 1 calc R . .
K001 K 0.8962(2) 0.7933(2) 0.4203(2) 0.155(2) Uani 1 1 d D U .
K002 K 0.6667 0.6390(4) 0.3333 0.216(4) Uani 1 2 d S TU P
K003 K 0.9749(5) 0.6416(5) 0.3333 0.257(6) Uani 1 2 d S TU P
O2 O 0.7732(7) 0.7097(7) 0.4716(10) 0.201(7) Uani 1 1 d D U .
H2A H 0.7758 0.7054 0.4991 0.302 Uiso 1 1 calc R . .
O3 O 0.7058(8) 0.6685(7) 0.5269(9) 0.215(8) Uani 1 1 d D U .
H3A H 0.7214 0.6801 0.5461 0.322 Uiso 1 1 calc R . .
O4 O 0.6760(6) 0.5936(6) 0.5191(9) 0.185(5) Uani 1 1 d D U .
O5 O 0.7153(7) 0.6335(6) 0.3946(9) 0.204(5) Uani 1 1 d D U .
O6 O 0.6378(8) 0.5783(8) 0.4008(10) 0.221(7) Uani 1 1 d D U .
H6 H 0.6199 0.5639 0.4149 0.332 Uiso 1 1 calc R . .
O12 O 0.8906(7) 0.7215(6) 0.4093(9) 0.193(6) Uani 1 1 d D U .
H12A H 0.8968 0.7077 0.4183 0.289 Uiso 1 1 calc R . .
O13 O 0.8260(6) 0.7281(6) 0.4279(7) 0.171(6) Uani 1 1 d . U .
H13A H 0.8088 0.7239 0.4442 0.257 Uiso 1 1 calc R . .
O14 O 0.7653(7) 0.6505(6) 0.4214(9) 0.193(5) Uani 1 1 d D U .
O15 O 0.8327(6) 0.6458(6) 0.3446(8) 0.200(5) Uani 1 1 d D U .
O16 O 0.7696(7) 0.6157(6) 0.3108(8) 0.194(7) Uani 1 1 d D U .
H16 H 0.7873 0.6203 0.2953 0.291 Uiso 1 1 calc R . .
O22 O 0.9544(10) 0.6581(10) 0.5145(11) 0.253(9) Uani 1 1 d D U .
H22A H 0.9616 0.6787 0.5222 0.379 Uiso 1 1 calc R . .
O23 O 0.9275(11) 0.7029(9) 0.4588(16) 0.292(15) Uani 1 1 d D U .
H23A H 0.9445 0.7139 0.4765 0.438 Uiso 1 1 calc R . .
O24 O 0.8653(7) 0.6528(7) 0.4156(9) 0.204(5) Uani 1 1 d D U .
O25 O 0.9180(9) 0.6029(9) 0.4098(11) 0.235(5) Uani 1 1 d D U .
O26 O 0.8984(9) 0.6014(9) 0.3169(11) 0.238(8) Uani 1 1 d D U .
H26 H 0.8966 0.6127 0.2949 0.357 Uiso 1 1 calc R . .
O32 O 0.9647(7) 0.6071(8) 0.6465(8) 0.222(7) Uani 1 1 d D U .
H32A H 0.9554 0.6188 0.6402 0.333 Uiso 1 1 calc R . .
O33 O 0.9821(9) 0.6358(6) 0.5611(9) 0.303(13) Uani 1 1 d D U .
H33A H 0.9881 0.6391 0.5332 0.455 Uiso 1 1 calc R . .
O34 O 0.9163(9) 0.5960(5) 0.4952(9) 0.255(6) Uani 1 1 d D U .
O35 O 0.9180(6) 0.5245(6) 0.5631(6) 0.238(6) Uani 1 1 d D U .
O36 O 0.8917(11) 0.5087(12) 0.4579(10) 0.295(16) Uani 1 1 d D U .
H36 H 0.8812 0.4872 0.4551 0.443 Uiso 1 1 calc R . .
O42 O 0.8603(5) 0.5480(6) 0.7937(8) 0.173(6) Uani 1 1 d D U .
H42A H 0.8698 0.5688 0.7855 0.259 Uiso 1 1 calc R . .
O43 O 0.9177(5) 0.5779(6) 0.7245(8) 0.171(5) Uani 1 1 d D U .
H43A H 0.9329 0.5757 0.7103 0.257 Uiso 1 1 calc R . .
O44 O 0.8966(7) 0.5421(7) 0.6295(8) 0.210(5) Uani 1 1 d D U .
O45 O 0.8453(5) 0.4751(6) 0.7163(8) 0.165(4) Uani 1 1 d D U .
O46 O 0.8770(6) 0.4551(5) 0.6459(8) 0.173(6) Uani 1 1 d D U .
H46 H 0.8852 0.4519 0.6215 0.260 Uiso 1 1 calc R . .
O52 O 0.7240(5) 0.5106(5) 0.8403(7) 0.136(5) Uani 1 1 d . U .
H52A H 0.7414 0.5253 0.8549 0.204 Uiso 1 1 calc R . .
O53 O 0.7904(5) 0.5239(5) 0.8283(7) 0.150(5) Uani 1 1 d . U .
H53A H 0.8105 0.5288 0.8214 0.225 Uiso 1 1 calc R . .
O54 O 0.8090(5) 0.5029(6) 0.7422(8) 0.158(4) Uani 1 1 d . U .
O55 O 0.7111(4) 0.4417(5) 0.7542(7) 0.144(4) Uani 1 1 d D U .
O56 O 0.7475(7) 0.4095(6) 0.7381(8) 0.180(7) Uani 1 1 d D U .
H56 H 0.7316 0.4054 0.7571 0.269 Uiso 1 1 calc R . .
O62 O 0.6545(8) 0.5679(8) 0.7543(11) 0.223(10) Uani 1 1 d D U .
H62A H 0.6720 0.5770 0.7715 0.334 Uiso 1 1 calc R . .
O63 O 0.6986(6) 0.5466(6) 0.7848(8) 0.182(7) Uani 1 1 d D U .
H63A H 0.7119 0.5390 0.7913 0.274 Uiso 1 1 calc R . .
O64 O 0.7057(4) 0.4920(5) 0.7398(7) 0.140(4) Uani 1 1 d D U .
O65 O 0.6221(5) 0.4803(5) 0.6860(7) 0.146(4) Uani 1 1 d D U .
O66 O 0.6109(5) 0.4127(5) 0.7276(7) 0.152(6) Uani 1 1 d D U .
H66 H 0.6005 0.3922 0.7183 0.228 Uiso 1 1 calc R . .
O72 O 0.6653(7) 0.6431(6) 0.5780(8) 0.191(7) Uani 1 1 d D U .
H72A H 0.6603 0.6514 0.6008 0.286 Uiso 1 1 calc R . .
O73 O 0.6391(6) 0.5987(5) 0.6689(8) 0.164(6) Uani 1 1 d D U .
H73A H 0.6435 0.5892 0.6908 0.245 Uiso 1 1 calc R . .
O74 O 0.6512(5) 0.5353(5) 0.6485(7) 0.153(4) Uani 1 1 d D U .
O75 O 0.6166(6) 0.5444(5) 0.5372(8) 0.174(4) Uani 1 1 d D U .
O76 O 0.5975(8) 0.4709(7) 0.5473(14) 0.256(15) Uani 1 1 d D U .
H76 H 0.5921 0.4805 0.5265 0.385 Uiso 1 1 calc R . .
OA O 0.9373(12) 0.7093(12) 0.5443(12) 0.274(11) Uiso 1 1 d . U .
OB O 0.7621(11) 0.6927(12) 0.5691(14) 0.274(11) Uiso 1 1 d . U .

loop_
_atom_site_aniso_label
_atom_site_aniso_U_11
_atom_site_aniso_U_22
_atom_site_aniso_U_33
_atom_site_aniso_U_23
_atom_site_aniso_U_13
_atom_site_aniso_U_12
C1 0.212(8) 0.165(8) 0.247(9) 0.003(6) 0.047(6) 0.110(6)
C2 0.217(9) 0.167(8) 0.247(9) 0.002(6) 0.047(7) 0.113(6)
C3 0.226(11) 0.173(8) 0.248(9) 0.002(6) 0.050(7) 0.106(7)
C4 0.211(10) 0.168(8) 0.234(8) 0.010(6) 0.041(7) 0.112(7)
C5 0.223(9) 0.168(8) 0.241(8) 0.005(6) 0.048(6) 0.106(6)
C6 0.230(10) 0.175(8) 0.242(11) 0.004(6) 0.045(8) 0.100(7)
C11 0.206(8) 0.164(7) 0.235(10) -0.017(6) 0.054(6) 0.099(6)
C12 0.203(7) 0.166(7) 0.226(10) -0.019(6) 0.047(6) 0.100(6)
C13 0.203(7) 0.163(6) 0.218(14) -0.014(6) 0.043(7) 0.102(5)
C14 0.204(7) 0.163(7) 0.222(12) -0.014(6) 0.040(6) 0.103(6)
C15 0.204(9) 0.163(7) 0.231(11) -0.015(6) 0.048(7) 0.101(6)
C16 0.206(10) 0.164(9) 0.231(12) -0.015(8) 0.047(8) 0.101(7)
C21 0.262(11) 0.226(10) 0.254(8) -0.021(6) 0.046(6) 0.147(9)
C22 0.242(11) 0.224(10) 0.258(10) -0.022(7) 0.047(8) 0.140(8)
C23 0.227(11) 0.209(10) 0.245(12) -0.017(8) 0.058(9) 0.126(9)
C24 0.225(10) 0.196(10) 0.244(10) -0.009(8) 0.060(8) 0.121(9)
C25 0.253(10) 0.203(10) 0.256(9) -0.018(7) 0.045(7) 0.135(8)
C26 0.261(11) 0.202(14) 0.256(9) -0.019(8) 0.043(7) 0.138(10)
C31 0.231(10) 0.237(10) 0.237(7) 0.005(6) 0.095(6) 0.127(7)
C32 0.237(10) 0.239(10) 0.244(8) 0.007(6) 0.092(6) 0.126(7)
C33 0.288(14) 0.238(10) 0.256(9) 0.003(7) 0.064(8) 0.130(8)
C34 0.296(14) 0.243(10) 0.266(9) -0.005(7) 0.054(8) 0.144(9)
C35 0.295(13) 0.242(10) 0.276(10) -0.004(7) 0.050(9) 0.145(9)
C36 0.301(15) 0.243(14) 0.285(12) -0.012(10) 0.042(11) 0.155(11)
C41 0.114(6) 0.195(7) 0.184(6) 0.000(4) 0.001(4) 0.082(5)
C42 0.106(7) 0.199(7) 0.185(5) -0.009(4) 0.022(4) 0.080(5)
C43 0.141(8) 0.199(6) 0.195(5) -0.003(4) 0.047(5) 0.095(5)
C44 0.204 0.204 0.2074(19) -0.0007(15) 0.090 0.1012(11)
C45 0.191(4) 0.192(3) 0.190(4) 0.0017(15) 0.0062(15) 0.0968(19)
C46 0.218(11) 0.198(8) 0.195(6) 0.004(6) 0.018(6) 0.110(8)
C51 0.099(7) 0.124(7) 0.199(8) 0.020(5) 0.010(5) 0.056(6)
C52 0.100(7) 0.115(8) 0.199(7) 0.023(5) 0.010(5) 0.054(6)
C53 0.101(6) 0.126(9) 0.199(8) 0.021(6) 0.011(5) 0.053(6)
C54 0.103(6) 0.141(9) 0.204(9) 0.014(7) 0.008(5) 0.063(5)
C55 0.103(7) 0.140(8) 0.208(8) 0.012(6) 0.007(5) 0.065(6)
C56 0.114(11) 0.147(10) 0.214(9) 0.007(7) 0.002(8) 0.074(8)
C61 0.113(9) 0.145(7) 0.203(7) 0.023(5) 0.018(6) 0.073(7)
C62 0.125(9) 0.161(8) 0.204(8) 0.016(6) 0.013(6) 0.087(8)
C63 0.118(9) 0.143(8) 0.218(10) 0.013(7) 0.006(7) 0.076(7)
C64 0.110(8) 0.143(7) 0.188(9) 0.021(6) 0.017(6) 0.072(6)
C65 0.099(7) 0.137(7) 0.173(9) 0.031(6) 0.030(6) 0.062(6)
C66 0.092(9) 0.136(7) 0.172(10) 0.031(6) 0.031(7) 0.060(6)
C71 0.177(9) 0.174(7) 0.211(7) 0.021(6) 0.026(6) 0.113(7)
C72 0.170(11) 0.168(8) 0.210(7) 0.024(6) 0.030(6) 0.109(7)
C73 0.157(12) 0.159(7) 0.208(7) 0.022(6) 0.028(6) 0.096(7)
C74 0.150(11) 0.159(7) 0.205(7) 0.020(6) 0.017(6) 0.095(7)
C75 0.166(12) 0.167(8) 0.206(7) 0.017(6) 0.016(6) 0.105(8)
C76 0.160(16) 0.166(8) 0.213(12) 0.017(7) 0.018(10) 0.102(9)
K001 0.164(6) 0.159(5) 0.165(5) -0.019(4) 0.020(4) 0.099(5)
K002 0.201(9) 0.197(7) 0.252(9) 0.028(4) 0.056(7) 0.101(4)
K003 0.265(9) 0.265(9) 0.253(9) -0.037(5) 0.037(5) 0.141(10)
O2 0.222(10) 0.159(9) 0.248(12) 0.008(8) 0.039(8) 0.114(8)
O3 0.225(15) 0.183(11) 0.251(11) -0.002(9) 0.046(11) 0.113(11)
O4 0.177(9) 0.173(8) 0.235(8) 0.012(6) 0.033(6) 0.110(7)
O5 0.217(7) 0.169(8) 0.241(8) 0.005(6) 0.045(6) 0.107(6)
O6 0.227(10) 0.183(10) 0.251(13) 0.014(9) 0.047(7) 0.100(7)
O12 0.203(8) 0.157(8) 0.236(14) -0.013(7) 0.042(7) 0.102(6)
O13 0.187(8) 0.161(7) 0.182(13) -0.011(7) 0.029(7) 0.099(6)
O14 0.209(7) 0.159(8) 0.230(10) -0.001(6) 0.048(6) 0.106(6)
O15 0.208(8) 0.163(8) 0.237(9) -0.017(6) 0.053(6) 0.099(7)
O16 0.211(15) 0.158(14) 0.228(12) -0.020(9) 0.047(10) 0.104(11)
O22 0.29(2) 0.247(17) 0.262(10) -0.031(9) 0.031(11) 0.170(17)
O23 0.30(2) 0.234(11) 0.39(3) -0.077(15) -0.04(2) 0.168(14)
O24 0.215(10) 0.175(10) 0.235(10) -0.010(7) 0.059(7) 0.108(8)
O25 0.261(10) 0.227(11) 0.255(8) -0.022(6) 0.045(6) 0.150(9)
O26 0.261(12) 0.225(19) 0.255(9) -0.024(8) 0.042(7) 0.142(12)
O32 0.185(14) 0.241(12) 0.252(10) 0.002(8) 0.090(9) 0.115(11)
O33 0.331(18) 0.255(11) 0.267(16) 0.019(9) 0.040(13) 0.104(11)
O34 0.295(13) 0.231(11) 0.255(8) -0.018(7) 0.053(7) 0.143(9)
O35 0.257(12) 0.243(11) 0.238(7) 0.000(6) 0.088(7) 0.142(9)
O36 0.32(2) 0.33(4) 0.291(15) -0.04(2) 0.022(15) 0.20(2)
O42 0.111(11) 0.194(9) 0.198(8) -0.010(7) 0.039(8) 0.064(8)
O43 0.133(7) 0.187(7) 0.231(10) -0.009(6) 0.047(6) 0.107(5)
O44 0.225(10) 0.202(8) 0.213(5) 0.002(5) 0.084(5) 0.114(7)
O45 0.123(8) 0.199(6) 0.186(5) 0.001(3) 0.001(4) 0.090(5)
O46 0.160(12) 0.131(11) 0.196(12) 0.047(9) 0.054(9) 0.048(10)
O52 0.113(9) 0.114(9) 0.185(9) 0.031(7) 0.010(7) 0.060(7)
O53 0.103(8) 0.134(10) 0.201(9) 0.019(7) 0.011(6) 0.049(7)
O54 0.102(6) 0.168(8) 0.197(9) 0.010(6) 0.008(5) 0.063(5)
O55 0.100(7) 0.129(7) 0.208(9) 0.013(5) 0.005(5) 0.061(5)
O56 0.182(18) 0.168(12) 0.218(11) 0.005(9) -0.007(12) 0.110(12)
O62 0.209(16) 0.219(12) 0.303(18) -0.055(13) -0.064(15) 0.154(13)
O63 0.168(12) 0.177(12) 0.243(11) -0.018(10) -0.030(10) 0.117(11)
O64 0.103(7) 0.127(7) 0.195(8) 0.019(6) 0.014(6) 0.063(6)
O65 0.110(7) 0.145(7) 0.193(8) 0.024(6) 0.019(6) 0.072(6)
O66 0.117(10) 0.142(9) 0.200(13) 0.041(8) 0.057(10) 0.067(8)
O72 0.208(15) 0.168(8) 0.215(11) 0.025(6) 0.028(10) 0.108(7)
O73 0.146(15) 0.140(10) 0.210(8) 0.024(7) 0.035(7) 0.075(10)
O74 0.122(9) 0.142(8) 0.203(7) 0.022(6) 0.021(6) 0.073(7)
O75 0.173(9) 0.175(7) 0.208(8) 0.020(6) 0.018(6) 0.111(7)
O76 0.25(2) 0.183(11) 0.37(3) -0.032(13) -0.10(2) 0.137(11)

loop_
_atom_type_symbol
_atom_type_description
_atom_type_scat_dispersion_real
_atom_type_scat_dispersion_imag
_atom_type_scat_source
C C 0.0030 0.0010 'International Tables Vol C Tables 4.2.6.8 and 6.1.1.4'
H H 0.0000 0.0000 'International Tables Vol C Tables 4.2.6.8 and 6.1.1.4'
K K 0.2030 0.2500 'International Tables Vol C Tables 4.2.6.8 and 6.1.1.4'
O O 0.0110 0.0060 'International Tables Vol C Tables 4.2.6.8 and 6.1.1.4'

loop_
_geom_angle_atom_site_label_1
_geom_angle_atom_site_label_2
_geom_angle_atom_site_label_3
_geom_angle
_geom_angle_site_symmetry_1
_geom_angle_site_symmetry_3
C2 C1 H1 122.8 . .
O5 C1 H1 122.8 . .
O5 C1 C2 101.0(16) . .
O14 C1 H1 122.8 . .
O14 C1 C2 91(2) . .
O14 C1 O5 87(2) . .
C1 C2 H2 100.9 . .
C3 C2 C1 125.2(18) . .
C3 C2 H2 100.9 . .
O2 C2 C1 112(2) . .
O2 C2 H2 100.9 . .
O2 C2 C3 112(2) . .
C2 C3 H3 103.5 . .
C2 C3 C4 123.0(13) . .
C2 C3 O3 117.4(15) . .
C4 C3 H3 103.5 . .
O3 C3 H3 103.5 . .
O3 C3 C4 103.4(14) . .
C3 C4 H4 104.8 . .
C5 C4 C3 107.3(12) . .
C5 C4 H4 104.8 . .
O4 C4 C3 115.6(18) . .
O4 C4 H4 104.8 . .
O4 C4 C5 118(2) . .
C4 C5 H5 105.0 . .
C6 C5 C4 112(2) . .
C6 C5 H5 105.0 . .
O5 C5 C4 117(2) . .
O5 C5 H5 105.0 . .
O5 C5 C6 111(3) . .
C5 C6 H6A 109.1 . .
C5 C6 H6B 109.1 . .
H6A C6 H6B 107.8 . .
O6 C6 C5 113(3) . .
O6 C6 H6A 109.1 . .
O6 C6 H6B 109.1 . .
C12 C11 H11 108.2 . .
C12 C11 O15 107(2) . .
O15 C11 H11 108.2 . .
O24 C11 H11 108.2 . .
O24 C11 C12 118(3) . .
O24 C11 O15 107(2) . .
C11 C12 H12 112.1 . .
C11 C12 C13 113(2) . .
C13 C12 H12 112.1 . .
O12 C12 C11 91(2) . .
O12 C12 H12 112.1 . .
O12 C12 C13 115(3) . .
C12 C13 H13 98.8 . .
C12 C13 C14 105(2) . .
C12 C13 O13 106(2) . .
C14 C13 H13 98.8 . .
C14 C13 O13 141(3) . .
O13 C13 H13 98.8 . .
C13 C14 H14 92.9 . .
C13 C14 C15 131(2) . .
C15 C14 H14 92.9 . .
O14 C14 C13 100(2) . .
O14 C14 H14 92.9 . .
O14 C14 C15 129(2) . .
C14 C15 H15 112.0 . .
C16 C15 C14 106(2) . .
C16 C15 H15 112.0 . .
O15 C15 C14 101(2) . .
O15 C15 H15 112.0 . .
O15 C15 C16 113(2) . .
C15 C16 H16A 110.8 . .
C15 C16 H16B 110.8 . .
H16A C16 H16B 108.8 . .
O16 C16 C15 105(2) . .
O16 C16 H16A 110.8 . .
O16 C16 H16B 110.8 . .
C22 C21 H21 108.1 . .
O25 C21 H21 108.1 . .
O25 C21 C22 114(2) . .
O25 C21 O34 113(3) . .
O34 C21 H21 108.1 . .
O34 C21 C22 105(3) . .
C21 C22 H22 105.9 . .
C23 C22 C21 122(3) . .
C23 C22 H22 105.9 . .
O22 C22 C21 104(3) . .
O22 C22 H22 105.9 . .
O22 C22 C23 113(3) . .
C22 C23 H23 95.7 . .
C22 C23 C24 114(2) . .
C22 C23 O23 127(3) . .
C24 C23 H23 95.7 . .
C24 C23 O23 115(3) . .
O23 C23 H23 95.7 . .
C23 C24 H24 102.2 . .
C23 C24 C25 118(3) . .
C23 C24 O24 111(3) . .
C25 C24 H24 102.2 . .
C25 C24 O24 119(3) . .
O24 C24 H24 102.2 . .
C24 C25 H25 109.1 . .
C24 C25 C26 108(3) . .
C26 C25 H25 109.1 . .
O25 C25 C24 118(3) . .
O25 C25 H25 109.1 . .
O25 C25 C26 103(3) . .
C25 C26 H26A 106.5 . .
C25 C26 H26B 106.5 . .
H26A C26 H26B 106.5 . .
O26 C26 C25 123(4) . .
O26 C26 H26A 106.5 . .
O26 C26 H26B 106.5 . .
C32 C31 H31 109.1 . .
C32 C31 O35 114(2) . .
C32 C31 O44 107(2) . .
O35 C31 H31 109.1 . .
O35 C31 O44 108.1(18) . .
O44 C31 H31 109.1 . .
C31 C32 H32 106.8 . .
C31 C32 C33 115(2) . .
C31 C32 O32 125(2) . .
C33 C32 H32 106.8 . .
O32 C32 H32 106.8 . .
O32 C32 C33 95(2) . .
C32 C33 H33 100.5 . .
C34 C33 C32 113.7(18) . .
C34 C33 H33 100.5 . .
O33 C33 C32 113.7(15) . .
O33 C33 H33 100.5 . .
O33 C33 C34 123(2) . .
C33 C34 H34 102.4 . .
C33 C34 C35 119.6(18) . .
C35 C34 H34 102.4 . .
O34 C34 C33 116(2) . .
O34 C34 H34 102.4 . .
O34 C34 C35 111.3(16) . .
C34 C35 H35 101.5 . .
C36 C35 C34 124(2) . .
C36 C35 H35 101.5 . .
C36 C35 O35 116(2) . .
O35 C35 C34 107.8(15) . .
O35 C35 H35 101.5 . .
C35 C36 H36A 107.8 . .
C35 C36 H36B 107.8 . .
H36A C36 H36B 107.1 . .
O36 C36 C35 118(3) . .
O36 C36 H36A 107.8 . .
O36 C36 H36B 107.8 . .
C42 C41 H41 116.3 . .
C42 C41 O45 98(2) . .
C42 C41 O54 91(2) . .
O45 C41 H41 116.3 . .
O54 C41 H41 116.3 . .
O54 C41 O45 114(2) . .
C41 C42 H42 100.7 . .
C41 C42 C43 126(2) . .
C43 C42 H42 100.7 . .
O42 C42 C41 110(2) . .
O42 C42 H42 100.7 . .
O42 C42 C43 114(2) . .
C42 C43 H43 108.5 . .
C44 C43 C42 111(2) . .
C44 C43 H43 108.5 . .
O43 C43 C42 111(2) . .
O43 C43 H43 108.5 . .
O43 C43 C44 110(2) . .
C43 C44 H44 106.3 . .
C45 C44 C43 111(2) . .
C45 C44 H44 106.3 . .
O44 C44 C43 113(2) . .
O44 C44 H44 106.3 . .
O44 C44 C45 114(3) . .
C44 C45 H45 102.7 . .
C44 C45 C46 116(3) . .
C46 C45 H45 102.7 . .
O45 C45 C44 113(3) . .
O45 C45 H45 102.7 . .
O45 C45 C46 116(3) . .
C45 C46 H46A 111.0 . .
C45 C46 H46B 111.0 . .
H46A C46 H46B 109.0 . .
O46 C46 C45 104(2) . .
O46 C46 H46A 111.0 . .
O46 C46 H46B 111.0 . .
C52 C51 H51 105.7 . .
O55 C51 H51 105.7 . .
O55 C51 C52 108.1(19) . .
O55 C51 O64 111(2) . .
O64 C51 H51 105.7 . .
O64 C51 C52 119(2) . .
C51 C52 H52 114.0 . .
C51 C52 K001 153.4(16) . 10_566
C51 C52 O52 105.3(19) . .
C53 C52 C51 99.5(19) . .
C53 C52 H52 114.0 . .
C53 C52 K001 90.6(14) . 10_566
C53 C52 O52 108.7(19) . .
K001 C52 H52 83.4 10_566 .
O52 C52 H52 114.0 . .
O52 C52 K001 48.0(10) . 10_566
C52 C53 H53 104.9 . .
C52 C53 C54 114(2) . .
C54 C53 H53 104.9 . .
O53 C53 C52 99.6(19) . .
O53 C53 H53 104.9 . .
O53 C53 C54 127(2) . .
C53 C54 H54 98.1 . .
C55 C54 C53 120(2) . .
C55 C54 H54 98.1 . .
O54 C54 C53 101.1(19) . .
O54 C54 H54 98.1 . .
O54 C54 C55 133(2) . .
C54 C55 H55 108.4 . .
C54 C55 C56 120(2) . .
C54 C55 O55 102(2) . .
C56 C55 H55 108.4 . .
C56 C55 O55 109(2) . .
O55 C55 H55 108.4 . .
C55 C56 H56A 112.0 . .
C55 C56 H56B 112.0 . .
H56A C56 H56B 109.7 . .
O56 C56 C55 99(2) . .
O56 C56 H56A 112.0 . .
O56 C56 H56B 112.0 . .
C62 C61 H61 103.9 . .
O65 C61 H61 103.9 . .
O65 C61 C62 123(2) . .
O74 C61 H61 103.9 . .
O74 C61 C62 114(2) . .
O74 C61 O65 105.7(18) . .
C61 C62 H62 99.3 . .
C63 C62 C61 101(2) . .
C63 C62 H62 99.3 . .
O62 C62 C61 132(2) . .
O62 C62 H62 99.3 . .
O62 C62 C63 119(2) . .
C62 C63 H63 105.0 . .
C62 C63 C64 123(2) . .
C64 C63 H63 105.0 . .
O63 C63 C62 108.1(19) . .
O63 C63 H63 105.0 . .
O63 C63 C64 110(2) . .
C63 C64 H64 102.2 . .
C65 C64 C63 114.3(18) . .
C65 C64 H64 102.2 . .
O64 C64 C63 114.9(18) . .
O64 C64 H64 102.2 . .
O64 C64 C65 117.6(19) . .
C64 C65 H65 96.5 . .
C64 C65 K001 107.5(16) . 9_565
C66 C65 C64 122(2) . .
C66 C65 H65 96.5 . .
C66 C65 K001 86.2(14) . 9_565
K001 C65 H65 149.8 9_565 .
O65 C65 C64 119.6(18) . .
O65 C65 H65 96.5 . .
O65 C65 C66 114.8(19) . .
O65 C65 K001 55.9(11) . 9_565
C65 C66 H66A 110.1 . .
C65 C66 H66B 110.1 . .
C65 C66 O66 108.1(19) . .
H66A C66 H66B 108.4 . .
O66 C66 H66A 110.1 . .
O66 C66 H66B 110.1 . .
C72 C71 H71 108.3 . .
C72 C71 O4 105(2) . .
C72 C71 O75 117.5(18) . .
O4 C71 H71 108.3 . .
O75 C71 H71 108.3 . .
O75 C71 O4 108.9(19) . .
C71 C72 H72 100.7 . .
C71 C72 C73 117(2) . .
C73 C72 H72 100.7 . .
O72 C72 C71 119(2) . .
O72 C72 H72 100.7 . .
O72 C72 C73 114(2) . .
C72 C73 H73 104.0 . .
C72 C73 C74 111(2) . .
C74 C73 H73 104.0 . .
O73 C73 C72 119(2) . .
O73 C73 H73 104.0 . .
O73 C73 C74 113(2) . .
C73 C74 H74 109.6 . .
C73 C74 C75 118(2) . .
C73 C74 O74 112(2) . .
C75 C74 H74 109.6 . .
O74 C74 H74 109.6 . .
O74 C74 C75 96.8(18) . .
C74 C75 H75 104.5 . .
C76 C75 C74 114(2) . .
C76 C75 H75 104.5 . .
C76 C75 O75 120(2) . .
O75 C75 C74 107.5(19) . .
O75 C75 H75 104.5 . .
C75 C76 H76A 107.6 . .
C75 C76 H76B 107.6 . .
H76A C76 H76B 107.0 . .
O76 C76 C75 119(2) . .
O76 C76 H76A 107.6 . .
O76 C76 H76B 107.6 . .
C52 K001 C65 85.3(6) 10_566 14_654
O12 K001 C52 132.5(7) . 10_566
O12 K001 C65 139.0(7) . 14_654
O12 K001 O46 76.0(6) . 15_664
O13 K001 C52 112.7(6) . 10_566
O13 K001 C65 93.9(6) . 14_654
O13 K001 O12 60.3(6) . .
O13 K001 O46 99.5(6) . 15_664
O13 K001 O65 78.2(6) . 14_654
O45 K001 C52 99.3(7) 15_664 10_566
O45 K001 C65 104.6(6) 15_664 14_654
O45 K001 O12 86.5(7) 15_664 .
O45 K001 O13 144.2(6) 15_664 .
O45 K001 O46 56.3(6) 15_664 15_664
O45 K001 O53 82.1(6) 15_664 10_566
O45 K001 O65 107.8(6) 15_664 14_654
O45 K001 O66 71.4(6) 15_664 14_654
O46 K001 C52 144.6(7) 15_664 10_566
O46 K001 C65 78.0(6) 15_664 14_654
O52 K001 C52 24.9(6) 10_566 10_566
O52 K001 C65 74.5(6) 10_566 14_654
O52 K001 O12 131.7(7) 10_566 .
O52 K001 O13 90.7(6) 10_566 .
O52 K001 O45 123.5(6) 10_566 15_664
O52 K001 O46 151.2(6) 10_566 15_664
O52 K001 O53 58.7(5) 10_566 10_566
O52 K001 O65 92.1(6) 10_566 14_654
O52 K001 O66 73.5(6) 10_566 14_654
O53 K001 C52 40.8(5) 10_566 10_566
O53 K001 C65 125.4(6) 10_566 14_654
O53 K001 O12 94.9(7) 10_566 .
O53 K001 O13 111.8(6) 10_566 .
O53 K001 O46 137.5(6) 10_566 15_664
O53 K001 O65 148.1(6) 10_566 14_654
O53 K001 O66 95.3(6) 10_566 14_654
O65 K001 C52 107.4(5) 14_654 10_566
O65 K001 C65 23.5(4) 14_654 14_654
O65 K001 O12 115.5(7) 14_654 .
O65 K001 O46 64.2(6) 14_654 15_664
O66 K001 C52 66.6(6) 14_654 10_566
O66 K001 C65 42.1(5) 14_654 14_654
O66 K001 O12 154.1(7) 14_654 .
O66 K001 O13 135.5(6) 14_654 .
O66 K001 O46 80.4(6) 14_654 15_664
O66 K001 O65 61.5(5) 14_654 14_654
O5 K002 O5 125.4(11) . 17_655
O5 K002 O6 80.7(8) 17_655 .
O5 K002 O6 80.7(8) . 17_655
O5 K002 O6 62.6(8) 17_655 17_655
O5 K002 O6 62.6(8) . .
O5 K002 O72 123.0(7) . 14_654
O5 K002 O72 123.0(7) 17_655 6_556
O5 K002 O72 86.7(6) 17_655 14_654
O5 K002 O72 86.7(6) . 6_556
O5 K002 O73 143.4(6) 17_655 14_654
O5 K002 O73 69.9(6) 17_655 6_556
O5 K002 O73 143.5(6) . 6_556
O5 K002 O73 69.9(6) . 14_654
O6 K002 O6 94.7(12) 17_655 .
O6 K002 O72 166.6(8) 17_655 6_556
O6 K002 O72 75.3(8) . 6_556
O6 K002 O72 166.6(8) . 14_654
O6 K002 O72 75.3(8) 17_655 14_654
O72 K002 O72 116.0(11) 14_654 6_556
O73 K002 O6 130.0(7) 6_556 17_655
O73 K002 O6 92.0(8) 6_556 .
O73 K002 O6 92.0(8) 14_654 17_655
O73 K002 O6 130.0(7) 14_654 .
O73 K002 O72 88.0(7) 6_556 14_654
O73 K002 O72 60.3(6) 14_654 14_654
O73 K002 O72 60.3(6) 6_556 6_556
O73 K002 O72 88.0(7) 14_654 6_556
O73 K002 O73 120.0(10) 14_654 6_556
O25 K003 O25 94.6(13) . 18_545
O25 K003 O33 140.6(10) 18_545 5_766
O25 K003 O33 72.9(9) . 5_766
O25 K003 O33 72.9(9) 18_545 15_664
O25 K003 O33 140.6(10) . 15_664
O26 K003 O25 54.3(9) 18_545 18_545
O26 K003 O25 53.5(8) 18_545 .
O26 K003 O25 53.5(8) . 18_545
O26 K003 O25 54.3(9) . .
O26 K003 O26 59.4(14) . 18_545
O26 K003 O33 90.5(11) . 15_664
O26 K003 O33 127.2(10) . 5_766
O26 K003 O33 127.2(10) 18_545 15_664
O26 K003 O33 90.5(11) 18_545 5_766
O32 K003 O25 112.2(8) 15_664 18_545
O32 K003 O25 112.2(8) 5_766 .
O32 K003 O25 107.3(8) 5_766 18_545
O32 K003 O25 107.3(8) 15_664 .
O32 K003 O26 149.4(11) 15_664 18_545
O32 K003 O26 149.4(11) 5_766 .
O32 K003 O26 90.3(9) 5_766 18_545
O32 K003 O26 90.3(9) 15_664 .
O32 K003 O32 120.2(15) 15_664 5_766
O32 K003 O33 107.2(10) 5_766 15_664
O32 K003 O33 49.7(5) 15_664 15_664
O32 K003 O33 107.2(10) 15_664 5_766
O32 K003 O33 49.7(5) 5_766 5_766
O33 K003 O33 138.7(18) 15_664 5_766
C2 O2 H2A 109.5 . .
C3 O3 H3A 109.5 . .
C4 O4 C71 113.6(18) . .
C1 O5 K002 110.7(17) . .
C5 O5 C1 125(2) . .
C5 O5 K002 113(2) . .
C6 O6 K002 106(2) . .
C6 O6 H6 109.5 . .
K002 O6 H6 144.1 . .
C12 O12 K001 100.7(14) . .
C12 O12 H12A 109.5 . .
K001 O12 H12A 147.9 . .
C13 O13 K001 116.6(15) . .
C13 O13 H13A 109.5 . .
K001 O13 H13A 130.3 . .
C1 O14 C14 121(2) . .
C15 O15 C11 104(2) . .
C16 O16 H16 109.5 . .
C22 O22 H22A 109.5 . .
C23 O23 H23A 109.5 . .
C11 O24 C24 115(2) . .
C21 O25 C25 110(2) . .
C21 O25 K003 104(2) . .
C25 O25 K003 113(3) . .
C26 O26 K003 117(2) . .
C26 O26 H26 109.5 . .
K003 O26 H26 100.6 . .
C32 O32 K003 130.9(15) . 8_655
C32 O32 H32A 109.5 . .
K003 O32 H32A 89.6 8_655 .
C33 O33 K003 110.8(13) . 8_655
C33 O33 H33A 109.5 . .
K003 O33 H33A 134.6 8_655 .
C34 O34 C21 122(3) . .
C31 O35 C35 109.8(12) . .
C36 O36 H36 109.5 . .
C42 O42 H42A 109.5 . .
C43 O43 H43A 109.5 . .
C44 O44 C31 114(2) . .
C41 O45 K001 109.3(15) . 8_655
C45 O45 C41 123(2) . .
C45 O45 K001 122(2) . 8_655
C46 O46 K001 111.1(18) . 8_655
C46 O46 H46 109.5 . .
K001 O46 H46 137.7 8_655 .
C52 O52 K001 107.0(13) . 10_566
C52 O52 H52A 109.5 . .
K001 O52 H52A 21.5 10_566 .
C53 O53 K001 124.6(13) . 10_566
C53 O53 H53A 109.5 . .
K001 O53 H53A 125.9 10_566 .
C54 O54 C41 120(2) . .
C51 O55 C55 112.1(19) . .
C56 O56 H56 109.5 . .
C62 O62 H62A 109.5 . .
C63 O63 H63A 109.5 . .
C64 O64 C51 117.1(19) . .
C61 O65 K001 109.0(13) . 9_565
C65 O65 C61 113.3(19) . .
C65 O65 K001 100.6(14) . 9_565
C66 O66 K001 115.6(13) . 9_565
C66 O66 H66 109.5 . .
K001 O66 H66 112.6 9_565 .
C72 O72 K002 103.5(15) . 9_565
C72 O72 H72A 109.5 . .
K002 O72 H72A 6.2 9_565 .
C73 O73 K002 115.2(14) . 9_565
C73 O73 H73A 109.5 . .
K002 O73 H73A 129.7 9_565 .
C61 O74 C74 113.3(19) . .
C75 O75 C71 104.3(18) . .
C76 O76 H76 109.5 . .

loop_
_geom_bond_atom_site_label_1
_geom_bond_atom_site_label_2
_geom_bond_distance
_geom_bond_site_symmetry_2
C1 H1 0.9800 .
C1 C2 1.58(3) .
C1 O5 1.53(3) .
C1 O14 1.47(2) .
C2 H2 0.9800 .
C2 C3 1.47(2) .
C2 O2 1.44(3) .
C3 H3 0.9800 .
C3 C4 1.511(8) .
C3 O3 1.492(19) .
C4 H4 0.9800 .
C4 C5 1.507(8) .
C4 O4 1.49(2) .
C5 H5 0.9800 .
C5 C6 1.501(8) .
C5 O5 1.50(4) .
C6 H6A 0.9700 .
C6 H6B 0.9700 .
C6 O6 1.44(3) .
C11 H11 0.9800 .
C11 C12 1.48(2) .
C11 O15 1.50(3) .
C11 O24 1.47(3) .
C12 H12 0.9800 .
C12 C13 1.50(3) .
C12 O12 1.48(3) .
C13 H13 0.9800 .
C13 C14 1.52(3) .
C13 O13 1.60(4) .
C14 H14 0.9800 .
C14 C15 1.53(3) .
C14 O14 1.50(2) .
C15 H15 0.9800 .
C15 C16 1.51(3) .
C15 O15 1.475(14) .
C16 H16A 0.9700 .
C16 H16B 0.9700 .
C16 O16 1.455(15) .
C21 H21 0.9800 .
C21 C22 1.50(3) .
C21 O25 1.44(3) .
C21 O34 1.46(3) .
C22 H22 0.9800 .
C22 C23 1.46(3) .
C22 O22 1.46(3) .
C23 H23 0.9800 .
C23 C24 1.47(3) .
C23 O23 1.48(3) .
C24 H24 0.9800 .
C24 C25 1.47(3) .
C24 O24 1.50(3) .
C25 H25 0.9800 .
C25 C26 1.53(3) .
C25 O25 1.47(3) .
C26 H26A 0.9700 .
C26 H26B 0.9700 .
C26 O26 1.449(8) .
C31 H31 0.9800 .
C31 C32 1.41(2) .
C31 O35 1.452(8) .
C31 O44 1.49(3) .
C32 H32 0.9800 .
C32 C33 1.540(15) .
C32 O32 1.60(4) .
C33 H33 0.9800 .
C33 C34 1.49(2) .
C33 O33 1.476(15) .
C34 H34 0.9800 .
C34 C35 1.504(14) .
C34 O34 1.44(2) .
C35 H35 0.9800 .
C35 C36 1.45(3) .
C35 O35 1.466(14) .
C36 H36A 0.9700 .
C36 H36B 0.9700 .
C36 O36 1.41(3) .
C41 H41 0.9800 .
C41 C42 1.49(3) .
C41 O45 1.54(3) .
C41 O54 1.49(3) .
C42 H42 0.9800 .
C42 C43 1.51(3) .
C42 O42 1.46(2) .
C43 H43 0.9800 .
C43 C44 1.50(2) .
C43 O43 1.456(14) .
C44 H44 0.9800 .
C44 C45 1.50(3) .
C44 O44 1.45(3) .
C45 H45 0.9800 .
C45 C46 1.52(3) .
C45 O45 1.28(3) .
C46 H46A 0.9700 .
C46 H46B 0.9700 .
C46 O46 1.43(3) .
C51 H51 0.9800 .
C51 C52 1.53(2) .
C51 O55 1.42(2) .
C51 O64 1.44(3) .
C52 H52 0.9800 .
C52 C53 1.51(2) .
C52 K001 3.46(3) 10_566
C52 O52 1.53(3) .
C53 H53 0.9800 .
C53 C54 1.57(3) .
C53 O53 1.46(3) .
C54 H54 0.9800 .
C54 C55 1.50(2) .
C54 O54 1.42(3) .
C55 H55 0.9800 .
C55 C56 1.50(2) .
C55 O55 1.51(3) .
C56 H56A 0.9700 .
C56 H56B 0.9700 .
C56 O56 1.450(8) .
C61 H61 0.9800 .
C61 C62 1.49(2) .
C61 O65 1.47(2) .
C61 O74 1.46(2) .
C62 H62 0.9800 .
C62 C63 1.48(2) .
C62 O62 1.34(2) .
C63 H63 0.9800 .
C63 C64 1.497(14) .
C63 O63 1.451(8) .
C64 H64 0.9800 .
C64 C65 1.473(19) .
C64 O64 1.404(18) .
C65 H65 0.9800 .
C65 C66 1.46(2) .
C65 K001 3.53(3) 9_565
C65 O65 1.43(2) .
C66 H66A 0.9700 .
C66 H66B 0.9700 .
C66 O66 1.48(2) .
C71 H71 0.9800 .
C71 C72 1.49(2) .
C71 O4 1.52(2) .
C71 O75 1.50(2) .
C72 H72 0.9800 .
C72 C73 1.49(2) .
C72 O72 1.48(2) .
C73 H73 0.9800 .
C73 C74 1.498(8) .
C73 O73 1.45(2) .
C74 H74 0.9800 .
C74 C75 1.51(3) .
C74 O74 1.50(2) .
C75 H75 0.9800 .
C75 C76 1.46(2) .
C75 O75 1.466(15) .
C76 H76A 0.9700 .
C76 H76B 0.9700 .
C76 O76 1.447(8) .
K001 C52 3.46(3) 10_566
K001 C65 3.53(3) 14_654
K001 O12 3.04(2) .
K001 O13 2.97(2) .
K001 O45 2.75(2) 15_664
K001 O46 3.13(2) 15_664
K001 O52 2.69(2) 10_566
K001 O53 2.77(2) 10_566
K001 O65 2.98(2) 14_654
K001 O66 2.847(18) 14_654
K002 O5 2.84(3) 17_655
K002 O5 2.84(3) .
K002 O6 2.98(3) 17_655
K002 O6 2.98(3) .
K002 O72 3.13(2) 14_654
K002 O72 3.13(2) 6_556
K002 O73 2.97(2) 14_654
K002 O73 2.97(2) 6_556
K003 O25 3.08(4) 18_545
K003 O25 3.08(4) .
K003 O26 2.93(4) .
K003 O26 2.93(4) 18_545
K003 O32 2.68(3) 15_664
K003 O32 2.68(3) 5_766
K003 O33 3.41(3) 5_766
K003 O33 3.41(3) 15_664
O2 H2A 0.8200 .
O3 H3A 0.8200 .
O6 H6 0.8200 .
O12 H12A 0.8200 .
O13 H13A 0.8200 .
O16 H16 0.8200 .
O22 H22A 0.8200 .
O23 H23A 0.8200 .
O26 H26 0.8200 .
O32 K003 2.68(3) 8_655
O32 H32A 0.8200 .
O33 K003 3.41(3) 8_655
O33 H33A 0.8200 .
O36 H36 0.8200 .
O42 H42A 0.8200 .
O43 H43A 0.8200 .
O45 K001 2.75(2) 8_655
O46 K001 3.13(2) 8_655
O46 H46 0.8200 .
O52 K001 2.69(2) 10_566
O52 H52A 0.8200 .
O53 K001 2.77(2) 10_566
O53 H53A 0.8200 .
O56 H56 0.8200 .
O62 H62A 0.8200 .
O63 H63A 0.8200 .
O65 K001 2.98(2) 9_565
O66 K001 2.847(18) 9_565
O66 H66 0.8200 .
O72 K002 3.13(2) 9_565
O72 H72A 0.8200 .
O73 K002 2.97(2) 9_565
O73 H73A 0.8200 .
O76 H76 0.8200 .

loop_
_geom_torsion_atom_site_label_1
_geom_torsion_atom_site_label_2
_geom_torsion_atom_site_label_3
_geom_torsion_atom_site_label_4
_geom_torsion
_geom_torsion_site_symmetry_1
_geom_torsion_site_symmetry_4
C1 C2 C3 C4 -27(4) . .
C1 C2 C3 O3 -158(3) . .
C2 C1 O5 C5 -39(4) . .
C2 C1 O5 K002 103(2) . .
C2 C1 O14 C14 -137(2) . .
C2 C3 C4 C5 30(4) . .
C2 C3 C4 O4 165(2) . .
C3 C4 C5 C6 -170(3) . .
C3 C4 C5 O5 -40(4) . .
C3 C4 O4 C71 113(2) . .
C4 C5 C6 O6 64(5) . .
C4 C5 O5 C1 52(4) . .
C4 C5 O5 K002 -89(3) . .
C5 C4 O4 C71 -118(3) . .
C5 C6 O6 K002 54(3) . .
C6 C5 O5 C1 -177(2) . .
C6 C5 O5 K002 42(3) . .
C11 C12 C13 C14 -34(4) . .
C11 C12 C13 O13 170(3) . .
C11 C12 O12 K001 169.7(17) . .
C12 C11 O15 C15 -82(3) . .
C12 C11 O24 C24 -134(3) . .
C12 C13 C14 C15 25(6) . .
C12 C13 C14 O14 -165(3) . .
C12 C13 O13 K001 -20(3) . .
C13 C12 O12 K001 -74(2) . .
C13 C14 C15 C16 -158(4) . .
C13 C14 C15 O15 -40(5) . .
C13 C14 O14 C1 70(4) . .
C14 C13 O13 K001 -162(4) . .
C14 C15 C16 O16 78(3) . .
C14 C15 O15 C11 62(3) . .
C15 C14 O14 C1 -119(4) . .
C16 C15 O15 C11 175(2) . .
C21 C22 C23 C24 -20(6) . .
C21 C22 C23 O23 -179(4) . .
C22 C21 O25 C25 -49(4) . .
C22 C21 O25 K003 73(3) . .
C22 C21 O34 C34 -116(3) . .
C22 C23 C24 C25 19(6) . .
C22 C23 C24 O24 160(3) . .
C23 C24 C25 C26 -154(4) . .
C23 C24 C25 O25 -37(6) . .
C23 C24 O24 C11 111(3) . .
C24 C25 C26 O26 98(4) . .
C24 C25 O25 C21 52(5) . .
C24 C25 O25 K003 -64(4) . .
C25 C24 O24 C11 -108(4) . .
C25 C26 O26 K003 -15(5) . .
C26 C25 O25 C21 171(3) . .
C26 C25 O25 K003 55(3) . .
C31 C32 C33 C34 -26(5) . .
C31 C32 C33 O33 -173(3) . .
C31 C32 O32 K003 155(2) . 8_655
C32 C31 O35 C35 -66(3) . .
C32 C31 O44 C44 -114(2) . .
C32 C33 C34 C35 26(5) . .
C32 C33 C34 O34 163(3) . .
C32 C33 O33 K003 -30(4) . 8_655
C33 C32 O32 K003 -80(3) . 8_655
C33 C34 C35 C36 175(3) . .
C33 C34 C35 O35 -44(4) . .
C33 C34 O34 C21 90(4) . .
C34 C33 O33 K003 -174(3) . 8_655
C34 C35 C36 O36 68(5) . .
C34 C35 O35 C31 61(3) . .
C35 C34 O34 C21 -129(3) . .
C36 C35 O35 C31 -155(2) . .
C41 C42 C43 C44 -39(4) . .
C41 C42 C43 O43 -161(3) . .
C42 C41 O45 C45 -52(3) . .
C42 C41 O45 K001 102(2) . 8_655
C42 C41 O54 C54 -159(2) . .
C42 C43 C44 C45 38(4) . .
C42 C43 C44 O44 166(3) . .
C43 C44 C45 C46 170(3) . .
C43 C44 C45 O45 -51(4) . .
C43 C44 O44 C31 127(3) . .
C44 C45 C46 O46 73(4) . .
C44 C45 O45 C41 64(4) . .
C44 C45 O45 K001 -87(3) . 8_655
C45 C44 O44 C31 -105(3) . .
C45 C46 O46 K001 43(3) . 8_655
C46 C45 O45 C41 -157(3) . .
C46 C45 O45 K001 52(4) . 8_655
C51 C52 C53 C54 -51(3) . .
C51 C52 C53 O53 171(2) . .
C51 C52 O52 K001 -179.0(15) . 10_566
C52 C51 O55 C55 -82(2) . .
C52 C51 O64 C64 -114(2) . .
C52 C53 C54 C55 42(4) . .
C52 C53 C54 O54 -163(2) . .
C52 C53 O53 K001 -24(3) . 10_566
C53 C52 O52 K001 -73.2(19) . 10_566
C53 C54 C55 C56 -158(3) . .
C53 C54 C55 O55 -38(3) . .
C53 C54 O54 C41 112(3) . .
C54 C53 O53 K001 -154(2) . 10_566
C54 C55 C56 O56 58(3) . .
C54 C55 O55 C51 57(3) . .
C55 C54 O54 C41 -97(4) . .
C56 C55 O55 C51 -176(2) . .
C61 C62 C63 C64 -47(3) . .
C61 C62 C63 O63 -176(2) . .
C62 C61 O65 C65 -45(3) . .
C62 C61 O65 K001 67(3) . 9_565
C62 C61 O74 C74 -109(2) . .
C62 C63 C64 C65 36(4) . .
C62 C63 C64 O64 177(3) . .
C63 C64 C65 C66 -178(2) . .
C63 C64 C65 K001 -81(2) . 9_565
C63 C64 C65 O65 -21(4) . .
C63 C64 O64 C51 125(2) . .
C64 C65 C66 O66 86(3) . .
C64 C65 O65 C61 24(3) . .
C64 C65 O65 K001 -92(2) . 9_565
C65 C64 O64 C51 -96(3) . .
C65 C66 O66 K001 32(2) . 9_565
C66 C65 O65 C61 -177(2) . .
C66 C65 O65 K001 66(2) . 9_565
C71 C72 C73 C74 -23(4) . .
C71 C72 C73 O73 -157(2) . .
C71 C72 O72 K002 158(2) . 9_565
C72 C71 O4 C4 -105(2) . .
C72 C71 O75 C75 -59(3) . .
C72 C73 C74 C75 35(4) . .
C72 C73 C74 O74 147(2) . .
C72 C73 O73 K002 -20(3) . 9_565
C73 C72 O72 K002 -58(3) . 9_565
C73 C74 C75 C76 165(3) . .
C73 C74 C75 O75 -60(3) . .
C73 C74 O74 C61 104(2) . .
C74 C73 O73 K002 -153.0(18) . 9_565
C74 C75 C76 O76 120(3) . .
C74 C75 O75 C71 65(3) . .
C75 C74 O74 C61 -132(2) . .
C76 C75 O75 C71 -162(3) . .
K001 C52 C53 C54 153(2) 10_566 .
K001 C52 C53 O53 15.7(17) 10_566 .
K001 C65 C66 O66 -22.7(17) 9_565 .
K001 C65 O65 C61 116.3(19) 9_565 .
O2 C2 C3 C4 -169(2) . .
O2 C2 C3 O3 61(3) . .
O3 C3 C4 C5 167(3) . .
O3 C3 C4 O4 -59(3) . .
O4 C4 C5 C6 57(4) . .
O4 C4 C5 O5 -173(3) . .
O4 C71 C72 C73 -84(3) . .
O4 C71 C72 O72 60(3) . .
O4 C71 O75 C75 61(3) . .
O5 C1 C2 C3 26(4) . .
O5 C1 C2 O2 167(3) . .
O5 C1 O14 C14 122(3) . .
O5 C5 C6 O6 -69(4) . .
O12 C12 C13 C14 -136(3) . .
O12 C12 C13 O13 67(3) . .
O13 C13 C14 C15 167(4) . .
O13 C13 C14 O14 -23(6) . .
O14 C1 C2 C3 -62(3) . .
O14 C1 C2 O2 80(3) . .
O14 C1 O5 C5 52(3) . .
O14 C1 O5 K002 -166.1(14) . .
O14 C14 C15 C16 35(4) . .
O14 C14 C15 O15 152(3) . .
O15 C11 C12 C13 66(3) . .
O15 C11 C12 O12 -177(2) . .
O15 C11 O24 C24 106(3) . .
O15 C15 C16 O16 -32(3) . .
O22 C22 C23 C24 -144(4) . .
O22 C22 C23 O23 57(6) . .
O23 C23 C24 C25 -179(4) . .
O23 C23 C24 O24 -38(5) . .
O24 C11 C12 C13 -55(4) . .
O24 C11 C12 O12 63(3) . .
O24 C11 O15 C15 45(3) . .
O24 C24 C25 C26 69(5) . .
O24 C24 C25 O25 -175(3) . .
O25 C21 C22 C23 37(5) . .
O25 C21 C22 O22 165(3) . .
O25 C21 O34 C34 119(3) . .
O25 C25 C26 O26 -27(5) . .
O32 C32 C33 C34 -158(3) . .
O32 C32 C33 O33 55(3) . .
O33 C33 C34 C35 170(3) . .
O33 C33 C34 O34 -53(5) . .
O34 C21 C22 C23 -88(4) . .
O34 C21 C22 O22 40(4) . .
O34 C21 O25 C25 71(4) . .
O34 C21 O25 K003 -167.2(19) . .
O34 C34 C35 C36 36(4) . .
O34 C34 C35 O35 177(2) . .
O35 C31 C32 C33 46(4) . .
O35 C31 C32 O32 162(2) . .
O35 C31 O44 C44 123(2) . .
O35 C35 C36 O36 -70(5) . .
O42 C42 C43 C44 179(3) . .
O42 C42 C43 O43 57(3) . .
O43 C43 C44 C45 160(3) . .
O43 C43 C44 O44 -71(4) . .
O44 C31 C32 C33 -74(3) . .
O44 C31 C32 O32 42(3) . .
O44 C31 O35 C35 54(2) . .
O44 C44 C45 C46 42(4) . .
O44 C44 C45 O45 -179(3) . .
O45 C41 C42 C43 39(4) . .
O45 C41 C42 O42 -178(2) . .
O45 C41 O54 C54 101(3) . .
O45 C45 C46 O46 -65(4) . .
O52 C52 C53 C54 -161(2) . .
O52 C52 C53 O53 61(2) . .
O53 C53 C54 C55 166(3) . .
O53 C53 C54 O54 -39(3) . .
O54 C41 C42 C43 -76(3) . .
O54 C41 C42 O42 67(3) . .
O54 C41 O45 C45 43(4) . .
O54 C41 O45 K001 -163.1(17) . 8_655
O54 C54 C55 C56 55(5) . .
O54 C54 C55 O55 176(3) . .
O55 C51 C52 C53 72(2) . .
O55 C51 C52 K001 -177(3) . 10_566
O55 C51 C52 O52 -175.2(19) . .
O55 C51 O64 C64 119(2) . .
O55 C55 C56 O56 -60(3) . .
O62 C62 C63 C64 160(3) . .
O62 C62 C63 O63 31(4) . .
O63 C63 C64 C65 165(2) . .
O63 C63 C64 O64 -55(3) . .
O64 C51 C52 C53 -56(3) . .
O64 C51 C52 K001 55(4) . 10_566
O64 C51 C52 O52 56(2) . .
O64 C51 O55 C55 51(2) . .
O64 C64 C65 C66 43(4) . .
O64 C64 C65 K001 139.4(19) . 9_565
O64 C64 C65 O65 -160(2) . .
O65 C61 C62 C63 53(3) . .
O65 C61 C62 O62 -161(3) . .
O65 C61 O74 C74 112(2) . .
O65 C65 C66 O66 -72(3) . .
O72 C72 C73 C74 -168(2) . .
O72 C72 C73 O73 58(4) . .
O73 C73 C74 C75 172(2) . .
O73 C73 C74 O74 -77(3) . .
O74 C61 C62 C63 -78(3) . .
O74 C61 C62 O62 69(4) . .
O74 C61 O65 C65 89(2) . .
O74 C61 O65 K001 -159.5(14) . 9_565
O74 C74 C75 C76 45(3) . .
O74 C74 C75 O75 -179(2) . .
O75 C71 C72 C73 38(4) . .
O75 C71 C72 O72 -179(2) . .
O75 C71 O4 C4 128(2) . .
O75 C75 C76 O76 -10(5) . .

loop_
_smtbx_masks_void_nr
_smtbx_masks_void_average_x
_smtbx_masks_void_average_y
_smtbx_masks_void_average_z
_smtbx_masks_void_volume
_smtbx_masks_void_count_electrons
1 -0.089 -0.005 -0.902 21908.4 4657.8
